data_4067179
loop_
_publ_author_name
'Trunkely, Emily F.'
'Epshteyn, Albert'
'Zavalij, Peter Y.'
'Sita, Lawrence R.'

_publ_section_title
;
 Synthesis, Structural Characterization, and Preliminary Reactivity
 Profile of a Series of Monocyclopentadienyl, Monoacetamidinate
 Titanium(III) Alkyl Complexes Bearing \b-Hydrogens
;
_journal_issue 23
_journal_name_full Organometallics
_journal_page_first 6587
_journal_paper_doi 10.1021/om100877d
_journal_volume 29
_journal_year 2010
_chemical_absolute_configuration ad
_chemical_formula_moiety 'C23 H43 Cl N2 Ti'
_chemical_formula_sum 'C23 H43 Cl N2 Ti'
_chemical_formula_weight 430.94
_space_group_IT_number 19
_symmetry_cell_setting orthorhombic
_symmetry_space_group_name_Hall 'P 2ac 2ab'
_symmetry_space_group_name_H-M 'P 21 21 21'
_atom_sites_solution_hydrogens geom
_atom_sites_solution_primary direct
_atom_sites_solution_secondary difmap
_audit_creation_method 'SHELXL-97 & ZCIF'
_cell_angle_alpha 90.00
_cell_angle_beta 90.00
_cell_angle_gamma 90.00
_cell_formula_units_Z 4
_cell_length_a 9.0865(3)
_cell_length_b 14.6621(5)
_cell_length_c 17.8517(6)
_cell_measurement_reflns_used 19986
_cell_measurement_temperature 150(2)
_cell_measurement_theta_max 28.6
_cell_measurement_theta_min 2.5
_cell_volume 2378.33(14)
_computing_cell_refinement Apex2
_computing_data_collection 'Apex2 (Bruker, 2005)'
_computing_data_reduction Apex2
_computing_molecular_graphics 'XSHEL (Bruker, 2004)'
_computing_publication_material SHELXL-97
_computing_structure_refinement 'SHELXL-97 (Sheldrick, 1997)'
_computing_structure_solution 'SHELXS-97 (Sheldrick, 1990)'
_diffrn_ambient_temperature 150(2)
_diffrn_detector 'CCD area detector'
_diffrn_detector_type 'Bruker Smart Apex II'
_diffrn_measured_fraction_theta_full 0.997
_diffrn_measured_fraction_theta_max 0.997
_diffrn_measurement_details 610,610,610,320
_diffrn_measurement_device_type 'three-circle diffractometer'
_diffrn_measurement_method '\w and \f scans'
_diffrn_measurement_specimen_support 'glass capillary'
_diffrn_orient_matrix_type standard
_diffrn_orient_matrix_UB_11 -0.1093050
_diffrn_orient_matrix_UB_12 0.0025733
_diffrn_orient_matrix_UB_13 0.0061604
_diffrn_orient_matrix_UB_21 0.0010623
_diffrn_orient_matrix_UB_22 0.0661282
_diffrn_orient_matrix_UB_23 -0.0136957
_diffrn_orient_matrix_UB_31 -0.0127543
_diffrn_orient_matrix_UB_32 -0.0164908
_diffrn_orient_matrix_UB_33 -0.0539660
_diffrn_radiation_monochromator graphite
_diffrn_radiation_source 'fine-focus sealed tube'
_diffrn_radiation_type MoK\a
_diffrn_radiation_wavelength 0.71073
_diffrn_reflns_av_R_equivalents 0.0145
_diffrn_reflns_av_sigmaI/netI 0.0121
_diffrn_reflns_limit_h_max 11
_diffrn_reflns_limit_h_min -11
_diffrn_reflns_limit_k_max 18
_diffrn_reflns_limit_k_min -18
_diffrn_reflns_limit_l_max 22
_diffrn_reflns_limit_l_min -23
_diffrn_reflns_number 23274
_diffrn_reflns_theta_full 27.50
_diffrn_reflns_theta_max 27.50
_diffrn_reflns_theta_min 1.80
_diffrn_source_current 30
_diffrn_source_voltage 50
_diffrn_standards_decay_% 0
_exptl_absorpt_coefficient_mu 0.482
_exptl_absorpt_correction_T_max 0.891
_exptl_absorpt_correction_T_min 0.783
_exptl_absorpt_correction_type multi-scan
_exptl_absorpt_process_details 'SADABS (Sheldrick, 1996)'
_exptl_crystal_colour dark-red
_exptl_crystal_density_diffrn 1.204
_exptl_crystal_density_method not-measured
_exptl_crystal_description prism
_exptl_crystal_F_000 936
_exptl_crystal_id S
_exptl_crystal_size_max 0.40
_exptl_crystal_size_mid 0.40
_exptl_crystal_size_min 0.24
_refine_diff_density_max 0.255
_refine_diff_density_min -0.139
_refine_diff_density_rms 0.035
_refine_ls_abs_structure_details '(Flack, 1983)'
_refine_ls_abs_structure_Flack 0.297(14)
_refine_ls_extinction_method none
_refine_ls_goodness_of_fit_ref 1.000
_refine_ls_hydrogen_treatment refU
_refine_ls_matrix_type full
_refine_ls_number_parameters 283
_refine_ls_number_reflns 5419
_refine_ls_number_restraints 2
_refine_ls_restrained_S_all 1.000
_refine_ls_R_factor_all 0.0212
_refine_ls_R_factor_gt 0.0207
_refine_ls_shift/su_max 0.001
_refine_ls_shift/su_mean 0.000
_refine_ls_structure_factor_coef Fsqd
_refine_ls_weighting_details 'w=1/[\s^2^(Fo^2^)+(0.0163P)^2^+0.95P], P=(max(Fo^2^,0)+2Fc^2^)/3'
_refine_ls_weighting_scheme calc
_refine_ls_wR_factor_gt 0.0493
_refine_ls_wR_factor_ref 0.0495
_reflns_Friedel_coverage 0.764
_reflns_number_gt 5321
_reflns_number_total 5419
_reflns_threshold_expression >2sigma(I)
_cod_data_source_file om100877d_si_007.cif
_cod_data_source_block cmpd_9
_cod_original_sg_symbol_H-M P212121
_cod_database_code 4067179

loop_
_symmetry_equiv_pos_as_xyz
'x, y, z'
'-x+1/2, -y, z+1/2'
'-x, y+1/2, -z+1/2'
'x+1/2, -y+1/2, -z'

loop_
_atom_site_label
_atom_site_type_symbol
_atom_site_fract_x
_atom_site_fract_y
_atom_site_fract_z
_atom_site_U_iso_or_equiv
_atom_site_adp_type
_atom_site_occupancy
_atom_site_symmetry_multiplicity
_atom_site_calc_flag
_atom_site_refinement_flags
Ti1 Ti 0.61340(2) 0.485381(14) 0.175822(11) 0.01566(5) Uani 1 1 d .
Cl1 Cl 0.55301(4) 0.34885(2) 0.236487(18) 0.02382(7) Uani 1 1 d .
C1 C 0.60193(15) 0.41595(9) 0.06803(7) 0.0221(2) Uani 1 1 d D
H1A H 0.6137(18) 0.4690(9) 0.0331(7) 0.025(3) Uiso 1 1 d D
H1B H 0.6927(15) 0.3793(10) 0.0598(8) 0.025(3) Uiso 1 1 d D
C2 C 0.47021(15) 0.35535(9) 0.04277(7) 0.0236(3) Uani 1 1 d .
C3 C 0.49988(18) 0.25524(10) 0.06239(9) 0.0321(3) Uani 1 1 d .
H3A H 0.5139 0.2493 0.1166 0.038(3) Uiso 1 1 calc R
H3B H 0.5888 0.2345 0.0364 0.038(3) Uiso 1 1 calc R
H3C H 0.4159 0.2179 0.0467 0.038(3) Uiso 1 1 calc R
C4 C 0.45458(19) 0.36015(11) -0.04307(8) 0.0340(3) Uani 1 1 d .
H4A H 0.3722 0.3216 -0.0590 0.043(3) Uiso 1 1 calc R
H4B H 0.5456 0.3385 -0.0666 0.043(3) Uiso 1 1 calc R
H4C H 0.4360 0.4234 -0.0582 0.043(3) Uiso 1 1 calc R
C5 C 0.32339(15) 0.38378(10) 0.07850(8) 0.0279(3) Uani 1 1 d .
H5A H 0.2440 0.3457 0.0584 0.039(3) Uiso 1 1 calc R
H5B H 0.3035 0.4479 0.0669 0.039(3) Uiso 1 1 calc R
H5C H 0.3291 0.3758 0.1329 0.039(3) Uiso 1 1 calc R
N11 N 0.50290(12) 0.59786(7) 0.12546(6) 0.0216(2) Uani 1 1 d .
N12 N 0.43670(12) 0.54602(7) 0.23580(6) 0.0218(2) Uani 1 1 d .
C10 C 0.39921(14) 0.59886(8) 0.17816(7) 0.0212(2) Uani 1 1 d .
C11 C 0.25678(15) 0.65142(10) 0.17433(9) 0.0300(3) Uani 1 1 d .
H11A H 0.1744 0.6104 0.1853 0.067(4) Uiso 1 1 calc R
H11B H 0.2448 0.6771 0.1240 0.067(4) Uiso 1 1 calc R
H11C H 0.2586 0.7009 0.2112 0.067(4) Uiso 1 1 calc R
C12 C 0.49991(16) 0.64966(9) 0.05498(7) 0.0248(3) Uani 1 1 d .
H12 H 0.5972 0.6380 0.0306 0.022(4) Uiso 1 1 calc R
C13 C 0.3841(2) 0.61760(10) -0.00156(8) 0.0342(3) Uani 1 1 d .
H13A H 0.3945 0.5518 -0.0097 0.038(3) Uiso 1 1 calc R
H13B H 0.3983 0.6498 -0.0491 0.038(3) Uiso 1 1 calc R
H13C H 0.2856 0.6307 0.0179 0.038(3) Uiso 1 1 calc R
C14 C 0.49126(19) 0.75365(10) 0.06559(9) 0.0335(3) Uani 1 1 d .
H14A H 0.3887 0.7716 0.0740 0.044(3) Uiso 1 1 calc R
H14B H 0.5286 0.7841 0.0206 0.044(3) Uiso 1 1 calc R
H14C H 0.5509 0.7715 0.1089 0.044(3) Uiso 1 1 calc R
C15 C 0.33573(15) 0.53292(10) 0.29946(7) 0.0270(3) Uani 1 1 d .
H15 H 0.2824 0.5917 0.3078 0.028(4) Uiso 1 1 calc R
C16 C 0.42202(15) 0.51115(11) 0.37064(7) 0.0305(3) Uani 1 1 d .
H16A H 0.4740 0.4531 0.3643 0.040(3) Uiso 1 1 calc R
H16B H 0.3540 0.5065 0.4131 0.040(3) Uiso 1 1 calc R
H16C H 0.4935 0.5598 0.3802 0.040(3) Uiso 1 1 calc R
C17 C 0.22097(16) 0.45929(12) 0.28472(9) 0.0360(4) Uani 1 1 d .
H17A H 0.1650 0.4748 0.2396 0.048(3) Uiso 1 1 calc R
H17B H 0.1539 0.4553 0.3276 0.048(3) Uiso 1 1 calc R
H17C H 0.2702 0.4005 0.2775 0.048(3) Uiso 1 1 calc R
C20 C 0.86591(13) 0.43925(9) 0.19214(7) 0.0221(3) Uani 1 1 d .
C21 C 0.86735(13) 0.50682(9) 0.13548(7) 0.0223(2) Uani 1 1 d .
C22 C 0.82047(13) 0.58957(9) 0.16822(8) 0.0217(2) Uani 1 1 d .
C23 C 0.78923(13) 0.57371(9) 0.24505(7) 0.0207(2) Uani 1 1 d .
C24 C 0.81993(13) 0.48098(9) 0.26021(7) 0.0212(2) Uani 1 1 d .
C25 C 0.91579(15) 0.34219(9) 0.18332(10) 0.0326(3) Uani 1 1 d .
H25A H 0.8328 0.3045 0.1669 0.032(4) Uiso 0.551(18) 1 calc PR
H25B H 0.9526 0.3195 0.2314 0.032(4) Uiso 0.551(18) 1 calc PR
H25C H 0.9946 0.3393 0.1459 0.032(4) Uiso 0.551(18) 1 calc PR
H25D H 1.0205 0.3376 0.1959 0.032(4) Uiso 0.449(18) 1 calc PR
H25E H 0.9007 0.3227 0.1314 0.032(4) Uiso 0.449(18) 1 calc PR
H25F H 0.8587 0.3029 0.2169 0.032(4) Uiso 0.449(18) 1 calc PR
C26 C 0.92682(15) 0.49691(12) 0.05736(8) 0.0334(3) Uani 1 1 d .
H26A H 1.0274 0.5210 0.0554 0.053(3) Uiso 1 1 calc R
H26B H 0.8644 0.5310 0.0224 0.053(3) Uiso 1 1 calc R
H26C H 0.9274 0.4323 0.0433 0.053(3) Uiso 1 1 calc R
C27 C 0.82947(17) 0.68249(10) 0.13352(9) 0.0330(3) Uani 1 1 d .
H27A H 0.7538 0.7220 0.1555 0.042(3) Uiso 1 1 calc R
H27B H 0.8135 0.6776 0.0794 0.042(3) Uiso 1 1 calc R
H27C H 0.9269 0.7086 0.1430 0.042(3) Uiso 1 1 calc R
C28 C 0.74619(17) 0.64658(11) 0.29977(8) 0.0315(3) Uani 1 1 d .
H28A H 0.7250 0.6188 0.3485 0.047(3) Uiso 1 1 calc R
H28B H 0.6583 0.6783 0.2815 0.047(3) Uiso 1 1 calc R
H28C H 0.8271 0.6903 0.3051 0.047(3) Uiso 1 1 calc R
C29 C 0.81742(16) 0.43680(10) 0.33632(8) 0.0307(3) Uani 1 1 d .
H29A H 0.9000 0.4596 0.3662 0.026(3) Uiso 0.642(17) 1 calc PR
H29B H 0.8260 0.3705 0.3307 0.026(3) Uiso 0.642(17) 1 calc PR
H29C H 0.7246 0.4515 0.3616 0.026(3) Uiso 0.642(17) 1 calc PR
H29D H 0.7338 0.3948 0.3394 0.026(3) Uiso 0.358(17) 1 calc PR
H29E H 0.8077 0.4839 0.3750 0.026(3) Uiso 0.358(17) 1 calc PR
H29F H 0.9091 0.4029 0.3441 0.026(3) Uiso 0.358(17) 1 calc PR

loop_
_atom_site_aniso_label
_atom_site_aniso_U_11
_atom_site_aniso_U_22
_atom_site_aniso_U_33
_atom_site_aniso_U_23
_atom_site_aniso_U_13
_atom_site_aniso_U_12
Ti1 0.01356(9) 0.01626(9) 0.01717(9) 0.00057(8) 0.00015(8) 0.00021(8)
Cl1 0.02409(14) 0.02146(13) 0.02590(14) 0.00512(12) -0.00038(12) -0.00400(12)
C1 0.0223(6) 0.0215(6) 0.0224(6) -0.0016(5) 0.0027(5) -0.0022(5)
C2 0.0238(7) 0.0229(6) 0.0240(6) -0.0052(5) 0.0013(5) -0.0034(5)
C3 0.0370(8) 0.0228(7) 0.0364(8) -0.0064(6) 0.0054(7) -0.0039(6)
C4 0.0394(8) 0.0369(8) 0.0258(7) -0.0085(6) 0.0017(6) -0.0084(7)
C5 0.0226(6) 0.0326(7) 0.0283(7) -0.0065(6) -0.0004(5) -0.0028(6)
N11 0.0228(5) 0.0211(5) 0.0210(5) 0.0022(4) -0.0022(4) 0.0040(4)
N12 0.0200(5) 0.0250(5) 0.0204(5) 0.0004(4) 0.0019(4) 0.0017(4)
C10 0.0199(6) 0.0192(6) 0.0243(6) -0.0052(5) -0.0034(5) 0.0026(5)
C11 0.0238(6) 0.0317(7) 0.0346(7) -0.0017(7) -0.0019(6) 0.0088(5)
C12 0.0307(7) 0.0233(6) 0.0204(6) 0.0038(5) -0.0028(5) 0.0031(6)
C13 0.0466(9) 0.0292(7) 0.0267(7) 0.0019(5) -0.0111(7) 0.0020(7)
C14 0.0440(9) 0.0235(7) 0.0330(8) 0.0043(6) -0.0080(7) 0.0021(6)
C15 0.0216(6) 0.0340(8) 0.0253(6) -0.0014(5) 0.0057(5) 0.0022(5)
C16 0.0311(7) 0.0389(8) 0.0213(6) -0.0004(6) 0.0030(5) -0.0039(6)
C17 0.0223(7) 0.0552(10) 0.0305(7) -0.0003(7) 0.0047(6) -0.0076(6)
C20 0.0123(5) 0.0220(6) 0.0320(7) -0.0002(5) -0.0024(5) -0.0001(4)
C21 0.0140(5) 0.0276(7) 0.0254(6) -0.0006(5) 0.0022(4) -0.0027(5)
C22 0.0160(5) 0.0217(6) 0.0273(6) 0.0035(5) -0.0013(5) -0.0034(5)
C23 0.0153(5) 0.0220(6) 0.0248(6) -0.0024(5) -0.0019(5) -0.0026(5)
C24 0.0144(5) 0.0243(6) 0.0250(6) 0.0033(5) -0.0041(4) -0.0024(5)
C25 0.0223(7) 0.0237(6) 0.0517(9) -0.0026(7) 0.0002(6) 0.0053(5)
C26 0.0248(7) 0.0452(9) 0.0302(7) -0.0053(6) 0.0096(5) -0.0065(6)
C27 0.0285(7) 0.0261(7) 0.0444(9) 0.0110(6) -0.0034(6) -0.0071(6)
C28 0.0289(7) 0.0300(7) 0.0356(7) -0.0113(6) -0.0007(6) -0.0041(6)
C29 0.0260(7) 0.0373(8) 0.0287(7) 0.0092(6) -0.0077(6) -0.0050(6)

loop_
_atom_type_symbol
_atom_type_description
_atom_type_scat_dispersion_real
_atom_type_scat_dispersion_imag
_atom_type_scat_source
C C 0.0033 0.0016 'International Tables Vol C Tables 4.2.6.8 and 6.1.1.4'
H H 0.0000 0.0000 'International Tables Vol C Tables 4.2.6.8 and 6.1.1.4'
N N 0.0061 0.0033 'International Tables Vol C Tables 4.2.6.8 and 6.1.1.4'
Cl Cl 0.1484 0.1585 'International Tables Vol C Tables 4.2.6.8 and 6.1.1.4'
Ti Ti 0.2776 0.4457 'International Tables Vol C Tables 4.2.6.8 and 6.1.1.4'

loop_
_geom_angle_atom_site_label_1
_geom_angle_atom_site_label_2
_geom_angle_atom_site_label_3
_geom_angle
N12 Ti1 N11 62.13(4)
N12 Ti1 C1 127.17(5)
N11 Ti1 C1 88.07(5)
N12 Ti1 Cl1 86.99(3)
N11 Ti1 Cl1 138.32(3)
C1 Ti1 Cl1 89.88(4)
N12 Ti1 C23 91.02(4)
N11 Ti1 C23 96.51(4)
C1 Ti1 C23 137.62(5)
Cl1 Ti1 C23 112.29(3)
N12 Ti1 C24 106.55(4)
N11 Ti1 C24 130.73(4)
C1 Ti1 C24 125.26(5)
Cl1 Ti1 C24 82.55(3)
C23 Ti1 C24 34.22(4)
N12 Ti1 C20 140.90(4)
N11 Ti1 C20 135.83(4)
C1 Ti1 C20 91.21(5)
Cl1 Ti1 C20 85.83(3)
C23 Ti1 C20 56.99(4)
C24 Ti1 C20 34.37(4)
N12 Ti1 C22 110.52(4)
N11 Ti1 C22 81.63(4)
C1 Ti1 C22 106.36(5)
Cl1 Ti1 C22 138.21(3)
C23 Ti1 C22 34.21(4)
C24 Ti1 C22 56.47(4)
C20 Ti1 C22 56.31(4)
N12 Ti1 C21 144.12(4)
N11 Ti1 C21 102.81(4)
C1 Ti1 C21 81.06(5)
Cl1 Ti1 C21 117.96(3)
C23 Ti1 C21 56.79(4)
C24 Ti1 C21 56.66(4)
C20 Ti1 C21 33.96(4)
C22 Ti1 C21 33.76(4)
C2 C1 Ti1 123.98(9)
C2 C1 H1A 110.2(9)
Ti1 C1 H1A 100.4(8)
C2 C1 H1B 106.6(9)
Ti1 C1 H1B 110.1(9)
H1A C1 H1B 103.8(13)
C3 C2 C5 108.52(12)
C3 C2 C4 106.69(11)
C5 C2 C4 108.69(12)
C3 C2 C1 110.18(12)
C5 C2 C1 113.10(11)
C4 C2 C1 109.44(11)
C2 C3 H3A 109.5
C2 C3 H3B 109.5
H3A C3 H3B 109.5
C2 C3 H3C 109.5
H3A C3 H3C 109.5
H3B C3 H3C 109.5
C2 C4 H4A 109.5
C2 C4 H4B 109.5
H4A C4 H4B 109.5
C2 C4 H4C 109.5
H4A C4 H4C 109.5
H4B C4 H4C 109.5
C2 C5 H5A 109.5
C2 C5 H5B 109.5
H5A C5 H5B 109.5
C2 C5 H5C 109.5
H5A C5 H5C 109.5
H5B C5 H5C 109.5
C10 N11 C12 125.87(11)
C10 N11 Ti1 92.51(8)
C12 N11 Ti1 140.37(9)
C10 N12 C15 120.82(11)
C10 N12 Ti1 92.71(8)
C15 N12 Ti1 143.59(9)
N11 C10 N12 111.00(11)
N11 C10 C11 125.51(12)
N12 C10 C11 123.48(12)
C10 C11 H11A 109.5
C10 C11 H11B 109.5
H11A C11 H11B 109.5
C10 C11 H11C 109.5
H11A C11 H11C 109.5
H11B C11 H11C 109.5
N11 C12 C13 114.72(12)
N11 C12 C14 114.06(11)
C13 C12 C14 110.50(12)
N11 C12 H12 105.5
C13 C12 H12 105.5
C14 C12 H12 105.5
C12 C13 H13A 109.5
C12 C13 H13B 109.5
H13A C13 H13B 109.5
C12 C13 H13C 109.5
H13A C13 H13C 109.5
H13B C13 H13C 109.5
C12 C14 H14A 109.5
C12 C14 H14B 109.5
H14A C14 H14B 109.5
C12 C14 H14C 109.5
H14A C14 H14C 109.5
H14B C14 H14C 109.5
N12 C15 C17 112.66(11)
N12 C15 C16 110.45(11)
C17 C15 C16 110.30(12)
N12 C15 H15 107.7
C17 C15 H15 107.7
C16 C15 H15 107.7
C15 C16 H16A 109.5
C15 C16 H16B 109.5
H16A C16 H16B 109.5
C15 C16 H16C 109.5
H16A C16 H16C 109.5
H16B C16 H16C 109.5
C15 C17 H17A 109.5
C15 C17 H17B 109.5
H17A C17 H17B 109.5
C15 C17 H17C 109.5
H17A C17 H17C 109.5
H17B C17 H17C 109.5
C21 C20 C24 108.18(11)
C21 C20 C25 125.82(12)
C24 C20 C25 125.83(13)
C21 C20 Ti1 74.10(7)
C24 C20 Ti1 72.73(7)
C25 C20 Ti1 122.73(8)
C22 C21 C20 107.61(11)
C22 C21 C26 125.14(13)
C20 C21 C26 126.77(12)
C22 C21 Ti1 72.72(7)
C20 C21 Ti1 71.94(7)
C26 C21 Ti1 127.03(9)
C21 C22 C23 108.63(11)
C21 C22 C27 126.39(13)
C23 C22 C27 123.99(13)
C21 C22 Ti1 73.52(7)
C23 C22 Ti1 71.82(7)
C27 C22 Ti1 129.60(9)
C24 C23 C22 107.64(11)
C24 C23 C28 127.72(12)
C22 C23 C28 124.38(12)
C24 C23 Ti1 73.20(7)
C22 C23 Ti1 73.98(7)
C28 C23 Ti1 123.12(9)
C23 C24 C20 107.92(11)
C23 C24 C29 125.70(12)
C20 C24 C29 126.17(12)
C23 C24 Ti1 72.58(7)
C20 C24 Ti1 72.90(7)
C29 C24 Ti1 124.37(8)
C20 C25 H25A 109.5
C20 C25 H25B 109.5
H25A C25 H25B 109.5
C20 C25 H25C 109.5
H25A C25 H25C 109.5
H25B C25 H25C 109.5
C20 C25 H25D 109.5
H25A C25 H25D 141.1
H25B C25 H25D 56.3
H25C C25 H25D 56.3
C20 C25 H25E 109.5
H25A C25 H25E 56.3
H25B C25 H25E 141.1
H25C C25 H25E 56.3
H25D C25 H25E 109.5
C20 C25 H25F 109.5
H25A C25 H25F 56.3
H25B C25 H25F 56.3
H25C C25 H25F 141.1
H25D C25 H25F 109.5
H25E C25 H25F 109.5
C21 C26 H26A 109.5
C21 C26 H26B 109.5
H26A C26 H26B 109.5
C21 C26 H26C 109.5
H26A C26 H26C 109.5
H26B C26 H26C 109.5
C22 C27 H27A 109.5
C22 C27 H27B 109.5
H27A C27 H27B 109.5
C22 C27 H27C 109.5
H27A C27 H27C 109.5
H27B C27 H27C 109.5
C23 C28 H28A 109.5
C23 C28 H28B 109.5
H28A C28 H28B 109.5
C23 C28 H28C 109.5
H28A C28 H28C 109.5
H28B C28 H28C 109.5
C24 C29 H29A 109.5
C24 C29 H29B 109.5
H29A C29 H29B 109.5
C24 C29 H29C 109.5
H29A C29 H29C 109.5
H29B C29 H29C 109.5
C24 C29 H29D 109.5
H29A C29 H29D 141.1
H29B C29 H29D 56.3
H29C C29 H29D 56.3
C24 C29 H29E 109.5
H29A C29 H29E 56.3
H29B C29 H29E 141.1
H29C C29 H29E 56.3
H29D C29 H29E 109.5
C24 C29 H29F 109.5
H29A C29 H29F 56.3
H29B C29 H29F 56.3
H29C C29 H29F 141.1
H29D C29 H29F 109.5
H29E C29 H29F 109.5

loop_
_geom_bond_atom_site_label_1
_geom_bond_atom_site_label_2
_geom_bond_distance
Ti1 N12 2.1248(11)
Ti1 N11 2.1298(10)
Ti1 C1 2.1794(13)
Ti1 Cl1 2.3412(4)
Ti1 C23 2.3994(12)
Ti1 C24 2.4074(12)
Ti1 C20 2.4097(12)
Ti1 C22 2.4274(12)
Ti1 C21 2.4377(12)
C1 C2 1.5573(18)
C1 H1A 1.002(12)
C1 H1B 0.996(13)
C2 C3 1.533(2)
C2 C5 1.5363(18)
C2 C4 1.5406(19)
C3 H3A 0.9800
C3 H3B 0.9800
C3 H3C 0.9800
C4 H4A 0.9800
C4 H4B 0.9800
C4 H4C 0.9800
C5 H5A 0.9800
C5 H5B 0.9800
C5 H5C 0.9800
N11 C10 1.3316(17)
N11 C12 1.4698(16)
N12 C10 1.3324(17)
N12 C15 1.4730(16)
C10 C11 1.5078(17)
C11 H11A 0.9800
C11 H11B 0.9800
C11 H11C 0.9800
C12 C13 1.532(2)
C12 C14 1.539(2)
C12 H12 1.0000
C13 H13A 0.9800
C13 H13B 0.9800
C13 H13C 0.9800
C14 H14A 0.9800
C14 H14B 0.9800
C14 H14C 0.9800
C15 C17 1.524(2)
C15 C16 1.5268(19)
C15 H15 1.0000
C16 H16A 0.9800
C16 H16B 0.9800
C16 H16C 0.9800
C17 H17A 0.9800
C17 H17B 0.9800
C17 H17C 0.9800
C20 C21 1.4159(17)
C20 C24 1.4232(18)
C20 C25 1.5019(18)
C21 C22 1.4125(18)
C21 C26 1.5026(17)
C22 C23 1.4197(19)
C22 C27 1.4989(18)
C23 C24 1.4141(18)
C23 C28 1.4996(19)
C24 C29 1.5053(18)
C25 H25A 0.9800
C25 H25B 0.9800
C25 H25C 0.9800
C25 H25D 0.9800
C25 H25E 0.9800
C25 H25F 0.9800
C26 H26A 0.9800
C26 H26B 0.9800
C26 H26C 0.9800
C27 H27A 0.9800
C27 H27B 0.9800
C27 H27C 0.9800
C28 H28A 0.9800
C28 H28B 0.9800
C28 H28C 0.9800
C29 H29A 0.9800
C29 H29B 0.9800
C29 H29C 0.9800
C29 H29D 0.9800
C29 H29E 0.9800
C29 H29F 0.9800

loop_
_geom_torsion_atom_site_label_1
_geom_torsion_atom_site_label_2
_geom_torsion_atom_site_label_3
_geom_torsion_atom_site_label_4
_geom_torsion
N12 Ti1 C1 C2 -36.11(13)
N11 Ti1 C1 C2 -88.34(11)
Cl1 Ti1 C1 C2 50.02(11)
Ti1 C1 C2 C3 -93.27(12)
Ti1 C1 C2 C5 28.38(16)
Ti1 C1 C2 C4 149.72(10)
N12 Ti1 N11 C10 -7.87(7)
C1 Ti1 N11 C10 126.69(8)
Cl1 Ti1 N11 C10 39.04(9)
N12 Ti1 N11 C12 -174.41(15)
C1 Ti1 N11 C12 -39.85(14)
Cl1 Ti1 N11 C12 -127.50(13)
C23 Ti1 N11 C12 97.88(14)
C24 Ti1 N11 C12 97.30(14)
C20 Ti1 N11 C12 49.91(16)
C22 Ti1 N11 C12 66.99(14)
C21 Ti1 N11 C12 40.53(14)
N11 Ti1 N12 C10 7.86(7)
C1 Ti1 N12 C10 -55.48(9)
Cl1 Ti1 N12 C10 -143.04(7)
C23 Ti1 N12 C10 104.69(8)
C24 Ti1 N12 C10 135.65(7)
C20 Ti1 N12 C10 137.34(8)
C22 Ti1 N12 C10 75.92(8)
C21 Ti1 N12 C10 80.21(10)
N11 Ti1 N12 C15 166.07(16)
C1 Ti1 N12 C15 102.73(15)
Cl1 Ti1 N12 C15 15.17(15)
C12 N11 C10 N12 -178.62(11)
Ti1 N11 C10 N12 11.93(10)
C12 N11 C10 C11 1.9(2)
Ti1 N11 C10 C11 -167.55(12)
C15 N12 C10 N11 -177.09(11)
Ti1 N12 C10 N11 -11.96(10)
C15 N12 C10 C11 2.40(19)
Ti1 N12 C10 C11 167.53(11)
C10 N11 C12 C13 -69.15(17)
Ti1 N11 C12 C13 94.19(16)
C10 N11 C12 C14 59.73(18)
Ti1 N11 C12 C14 -136.94(13)
C10 N12 C15 C17 83.21(15)
Ti1 N12 C15 C17 -71.20(18)
C10 N12 C15 C16 -152.94(12)
Ti1 N12 C15 C16 52.6(2)
C24 C20 C21 C22 -0.81(13)
C25 C20 C21 C22 -176.36(12)
C24 C20 C21 C26 171.58(12)
C25 C20 C21 C26 -4.0(2)
C20 C21 C22 C23 -0.24(14)
C26 C21 C22 C23 -172.78(11)
C20 C21 C22 C27 168.64(12)
C26 C21 C22 C27 -3.9(2)
C21 C22 C23 C24 1.19(14)
C27 C22 C23 C24 -168.01(12)
C21 C22 C23 C28 175.70(12)
C27 C22 C23 C28 6.5(2)
C22 C23 C24 C20 -1.68(13)
C28 C23 C24 C20 -175.95(12)
C22 C23 C24 C29 173.28(12)
C28 C23 C24 C29 -1.0(2)
C21 C20 C24 C23 1.55(13)
C25 C20 C24 C23 177.10(11)
C21 C20 C24 C29 -173.38(11)
C25 C20 C24 C29 2.2(2)
